data_4304030
loop_
_publ_author_name
'Wei Huang'
'Gou Masuda'
'Seisuke Maeda'
'Hirofumi Tanaka'
'Takami Hino'
'Takuji Ogawa'

_publ_section_title
;
Syntheses, Crystal Structures, and Spectral Properties of a Series of
3,8-Bisphenyl-1,10-phenanthroline Derivatives: Precursors of
3,8-Bis(4-mercaptophenyl)-1,10-phenanthroline and Its Ruthenium(II) Complex
for Preparing Nanocomposite Junctions with Gold Nanoparticles between 1 \mm
Gap Gold Electrodes
;
_journal_name_full 'Inorganic Chemistry'
_journal_page_first 468
_journal_page_last 480
_journal_paper_doi 10.1021/ic701295q
_journal_volume 47
_journal_year 2008
_chemical_formula_moiety 'C26 H20 N2 O2'
_chemical_formula_sum 'C26 H20 N2 O2'
_chemical_formula_weight 392.44
_chemical_name_systematic
; 
 ? 
;
_space_group_IT_number 33
_symmetry_cell_setting orthorhombic
_symmetry_space_group_name_Hall 'P 2c -2n'
_symmetry_space_group_name_H-M 'P n a 21'
_atom_sites_solution_hydrogens geom
_atom_sites_solution_primary direct
_atom_sites_solution_secondary difmap
_audit_creation_method SHELXL-97
_cell_angle_alpha 90.00
_cell_angle_beta 90.00
_cell_angle_gamma 90.00
_cell_formula_units_Z 4
_cell_length_a 11.727(2)
_cell_length_b 22.889(5)
_cell_length_c 7.1966(14)
_cell_measurement_reflns_used 4521
_cell_measurement_temperature 291(2)
_cell_measurement_theta_max 27.4835
_cell_measurement_theta_min 3.1829
_cell_volume 1931.7(7)
_computing_cell_refinement 'CrystalClear (Rigaku Corp., 2001)'
_computing_data_collection 'CrystalClear (Molecular Structure Corporation & Rigaku Corporation, 2001)'
_computing_data_reduction 'TEXSAN (Molecular Structure Corporation & Rigaku Corporation, 2000)'
_computing_molecular_graphics SHELXTL
_computing_publication_material SHELXTL
_computing_structure_refinement SHELXTL
_computing_structure_solution 'SHELXTL (BRUKER 2000)'
_diffrn_ambient_temperature 291(2)
_diffrn_detector_area_resol_mean 14.6199
_diffrn_measured_fraction_theta_full 0.990
_diffrn_measured_fraction_theta_max 0.990
_diffrn_measurement_device_type 'Rigaku Mercury CCD area-detector'
_diffrn_measurement_method '\f and \w scans'
_diffrn_radiation_monochromator 'graphite monochromator'
_diffrn_radiation_source 'Rigaku rotating anode'
_diffrn_radiation_type MoK\a
_diffrn_radiation_wavelength 0.71073
_diffrn_reflns_av_R_equivalents 0.0819
_diffrn_reflns_av_sigmaI/netI 0.0407
_diffrn_reflns_limit_h_max 12
_diffrn_reflns_limit_h_min -13
_diffrn_reflns_limit_k_max 27
_diffrn_reflns_limit_k_min -26
_diffrn_reflns_limit_l_max 7
_diffrn_reflns_limit_l_min -8
_diffrn_reflns_number 16038
_diffrn_reflns_theta_full 25.00
_diffrn_reflns_theta_max 25.00
_diffrn_reflns_theta_min 3.19
_diffrn_standards_decay_% 0
_diffrn_standards_interval_count 0
_diffrn_standards_interval_time 0
_diffrn_standards_number 0
_exptl_absorpt_coefficient_mu 0.086
_exptl_absorpt_correction_T_max 0.9914
_exptl_absorpt_correction_T_min 0.9874
_exptl_absorpt_correction_type multi-scan
_exptl_absorpt_process_details '(REQAB, Jacobson, 1998)'
_exptl_crystal_colour yellow
_exptl_crystal_density_diffrn 1.349
_exptl_crystal_density_method 'not measured'
_exptl_crystal_description block
_exptl_crystal_F_000 824
_exptl_crystal_size_max 0.30
_exptl_crystal_size_mid 0.15
_exptl_crystal_size_min 0.10
_refine_diff_density_max 0.185
_refine_diff_density_min -0.178
_refine_diff_density_rms 0.042
_refine_ls_abs_structure_details 'Flack H D (1983), Acta Cryst. A39, 876-881'
_refine_ls_abs_structure_Flack -10(10)
_refine_ls_extinction_method none
_refine_ls_goodness_of_fit_ref 1.059
_refine_ls_hydrogen_treatment constr
_refine_ls_matrix_type full
_refine_ls_number_parameters 273
_refine_ls_number_reflns 1828
_refine_ls_number_restraints 1
_refine_ls_restrained_S_all 1.058
_refine_ls_R_factor_all 0.0883
_refine_ls_R_factor_gt 0.0813
_refine_ls_shift/su_max 0.000
_refine_ls_shift/su_mean 0.000
_refine_ls_structure_factor_coef Fsqd
_refine_ls_weighting_details 'calc w=1/[\s^2^(Fo^2^)+(0.0216P)^2^+4.0490P] where P=(Fo^2^+2Fc^2^)/3'
_refine_ls_weighting_scheme calc
_refine_ls_wR_factor_gt 0.1448
_refine_ls_wR_factor_ref 0.1480
_reflns_number_gt 1729
_reflns_number_total 1828
_reflns_threshold_expression >2sigma(I)
_cod_data_source_file ic701295q-file003.cif
_cod_data_source_block h1
_cod_depositor_comments
;
The following automatic conversions were performed:
'_symmetry_cell_setting' value 'Orthorhombic' changed to 'orthorhombic'
according to '/home/saulius/struct/CIF-dictionaries/cif_core.dic'
dictionary named 'cif_core.dic' version 2.4.1 from 2010-06-29.

Automatic conversion script
Id: cif_fix_enum 1527 2010-12-29 10:47:43Z saulius 
;
_cod_original_cell_volume 1931.8(7)
_cod_database_code 4304030

loop_
_symmetry_equiv_pos_as_xyz
'x, y, z'
'-x, -y, z+1/2'
'x+1/2, -y+1/2, z'
'-x+1/2, y+1/2, z+1/2'

loop_
_atom_site_label
_atom_site_type_symbol
_atom_site_fract_x
_atom_site_fract_y
_atom_site_fract_z
_atom_site_U_iso_or_equiv
_atom_site_adp_type
_atom_site_occupancy
_atom_site_symmetry_multiplicity
_atom_site_calc_flag
_atom_site_refinement_flags
_atom_site_disorder_assembly
_atom_site_disorder_group
C1 C 0.8196(5) 0.3447(2) 0.1410(11) 0.0394(13) Uani 1 1 d . . .
H1 H 0.7550 0.3212 0.1426 0.047 Uiso 1 1 calc R . .
C2 C 0.9251(5) 0.3161(2) 0.1322(11) 0.0358(12) Uani 1 1 d . . .
C3 C 1.0187(5) 0.3512(3) 0.1262(11) 0.0435(15) Uani 1 1 d . . .
H3 H 1.0909 0.3344 0.1204 0.052 Uiso 1 1 calc R . .
C4 C 1.0084(4) 0.4119(2) 0.1285(10) 0.0340(13) Uani 1 1 d . . .
C5 C 1.1048(5) 0.4500(2) 0.1312(13) 0.0492(17) Uani 1 1 d . . .
H5 H 1.1779 0.4342 0.1290 0.059 Uiso 1 1 calc R . .
C6 C 1.0916(5) 0.5086(2) 0.1370(13) 0.0455(15) Uani 1 1 d . . .
H6 H 1.1557 0.5325 0.1360 0.055 Uiso 1 1 calc R . .
C7 C 0.9808(4) 0.5344(2) 0.1445(10) 0.0350(13) Uani 1 1 d . . .
C8 C 0.9650(5) 0.5950(2) 0.1456(11) 0.0414(14) Uani 1 1 d . . .
H8 H 1.0283 0.6194 0.1431 0.050 Uiso 1 1 calc R . .
C9 C 0.8588(4) 0.6188(2) 0.1504(11) 0.0369(14) Uani 1 1 d . . .
C10 C 0.7690(5) 0.5788(2) 0.1564(11) 0.0471(17) Uani 1 1 d . . .
H10 H 0.6959 0.5944 0.1601 0.057 Uiso 1 1 calc R . .
C11 C 0.8831(4) 0.4988(2) 0.1506(9) 0.0330(13) Uani 1 1 d . . .
C12 C 0.8981(4) 0.4357(2) 0.1393(11) 0.0351(13) Uani 1 1 d . . .
C13 C 0.9308(5) 0.2506(2) 0.1284(9) 0.0309(11) Uani 1 1 d . . .
C14 C 0.8532(6) 0.2173(3) 0.2260(10) 0.0431(16) Uani 1 1 d . . .
H14 H 0.7962 0.2357 0.2941 0.052 Uiso 1 1 calc R . .
C15 C 0.8587(5) 0.1563(3) 0.2245(10) 0.0433(16) Uani 1 1 d . . .
H15 H 0.8064 0.1344 0.2922 0.052 Uiso 1 1 calc R . .
C16 C 0.9430(5) 0.1287(2) 0.1208(11) 0.0379(13) Uani 1 1 d . . .
C17 C 1.0204(5) 0.1612(2) 0.0216(9) 0.0380(14) Uani 1 1 d . . .
H17 H 1.0759 0.1429 -0.0498 0.046 Uiso 1 1 calc R . .
C18 C 1.0146(5) 0.2223(2) 0.0293(10) 0.0357(13) Uani 1 1 d . . .
H18 H 1.0688 0.2443 -0.0341 0.043 Uiso 1 1 calc R . .
C19 C 1.0269(6) 0.0384(3) 0.0258(14) 0.067(2) Uani 1 1 d . . .
H19A H 1.0188 0.0479 -0.1034 0.101 Uiso 1 1 calc R . .
H19B H 1.0182 -0.0030 0.0424 0.101 Uiso 1 1 calc R . .
H19C H 1.1011 0.0502 0.0681 0.101 Uiso 1 1 calc R . .
C20 C 0.8383(5) 0.6829(2) 0.1383(10) 0.0364(13) Uani 1 1 d . . .
C21 C 0.7430(5) 0.7090(2) 0.2185(9) 0.0398(15) Uani 1 1 d . . .
H21 H 0.6900 0.6861 0.2810 0.048 Uiso 1 1 calc R . .
C22 C 0.7260(5) 0.7687(2) 0.2065(9) 0.0403(15) Uani 1 1 d . . .
H22 H 0.6607 0.7851 0.2578 0.048 Uiso 1 1 calc R . .
C23 C 0.8044(5) 0.8042(2) 0.1197(10) 0.0382(14) Uani 1 1 d . . .
C24 C 0.8985(5) 0.7788(2) 0.0366(9) 0.0365(14) Uani 1 1 d . . .
H24 H 0.9499 0.8018 -0.0292 0.044 Uiso 1 1 calc R . .
C25 C 0.9165(5) 0.7189(2) 0.0513(9) 0.0335(13) Uani 1 1 d . . .
H25 H 0.9825 0.7027 0.0015 0.040 Uiso 1 1 calc R . .
C26 C 0.8630(6) 0.8998(3) 0.0321(13) 0.061(2) Uani 1 1 d . . .
H26A H 0.9378 0.8892 0.0745 0.091 Uiso 1 1 calc R . .
H26B H 0.8479 0.9398 0.0641 0.091 Uiso 1 1 calc R . .
H26C H 0.8589 0.8952 -0.1003 0.091 Uiso 1 1 calc R . .
N1 N 0.8027(4) 0.40142(18) 0.1473(10) 0.0424(13) Uani 1 1 d . . .
N2 N 0.7765(4) 0.52105(18) 0.1573(10) 0.0460(14) Uani 1 1 d . . .
O1 O 0.9403(4) 0.06881(15) 0.1321(10) 0.0562(12) Uani 1 1 d . . .
O2 O 0.7801(3) 0.86286(16) 0.1187(8) 0.0505(13) Uani 1 1 d . . .

loop_
_atom_site_aniso_label
_atom_site_aniso_U_11
_atom_site_aniso_U_22
_atom_site_aniso_U_33
_atom_site_aniso_U_23
_atom_site_aniso_U_13
_atom_site_aniso_U_12
C1 0.033(3) 0.040(3) 0.045(3) 0.006(4) -0.001(4) -0.004(2)
C2 0.035(3) 0.042(3) 0.030(3) -0.007(4) -0.005(3) 0.001(3)
C3 0.035(3) 0.045(3) 0.051(4) -0.001(4) -0.012(4) 0.001(3)
C4 0.031(3) 0.033(3) 0.039(3) 0.007(3) 0.006(3) 0.004(2)
C5 0.027(3) 0.049(4) 0.072(5) 0.009(5) 0.004(4) 0.000(3)
C6 0.032(3) 0.042(3) 0.063(4) 0.004(4) 0.005(4) -0.007(2)
C7 0.036(3) 0.038(3) 0.031(3) -0.008(3) 0.003(3) -0.006(2)
C8 0.039(3) 0.036(3) 0.050(4) 0.001(4) -0.016(4) -0.009(2)
C9 0.032(3) 0.040(3) 0.039(4) 0.008(3) -0.005(3) -0.005(2)
C10 0.032(3) 0.047(3) 0.063(5) 0.002(4) 0.006(4) -0.002(3)
C11 0.035(3) 0.038(3) 0.026(3) 0.005(3) -0.010(3) 0.005(2)
C12 0.028(3) 0.038(3) 0.039(3) -0.005(4) 0.004(3) -0.003(2)
C13 0.028(3) 0.035(3) 0.030(3) 0.009(4) 0.000(3) -0.007(2)
C14 0.043(4) 0.046(4) 0.040(4) -0.003(3) -0.001(3) 0.003(3)
C15 0.035(3) 0.048(4) 0.047(4) 0.006(3) 0.003(3) -0.015(3)
C16 0.033(3) 0.042(3) 0.039(3) 0.004(4) 0.004(3) 0.000(2)
C17 0.030(3) 0.044(3) 0.039(3) 0.000(3) 0.002(3) -0.002(3)
C18 0.031(3) 0.032(3) 0.044(3) 0.007(3) 0.002(3) 0.002(2)
C19 0.064(5) 0.039(4) 0.098(6) -0.001(5) 0.006(5) 0.004(3)
C20 0.037(3) 0.041(3) 0.031(3) -0.001(3) -0.013(3) -0.002(2)
C21 0.039(3) 0.039(3) 0.041(4) -0.005(3) 0.006(3) -0.010(3)
C22 0.034(3) 0.041(3) 0.046(4) -0.002(3) 0.009(3) 0.004(3)
C23 0.035(3) 0.040(3) 0.040(4) -0.011(3) 0.006(3) 0.006(3)
C24 0.035(3) 0.040(3) 0.034(3) 0.000(3) 0.008(3) -0.011(3)
C25 0.032(3) 0.032(3) 0.037(3) -0.011(3) 0.007(3) 0.002(2)
C26 0.061(5) 0.034(3) 0.087(6) 0.007(4) 0.010(5) -0.012(3)
N1 0.032(2) 0.026(2) 0.069(4) -0.001(3) -0.014(3) 0.0015(19)
N2 0.041(3) 0.029(2) 0.068(4) 0.000(3) 0.004(3) 0.002(2)
O1 0.056(3) 0.0267(19) 0.086(3) 0.010(3) 0.003(3) -0.0045(19)
O2 0.051(2) 0.033(2) 0.067(3) 0.010(3) 0.015(3) 0.0028(18)

loop_
_atom_type_symbol
_atom_type_description
_atom_type_scat_dispersion_real
_atom_type_scat_dispersion_imag
_atom_type_scat_source
C C 0.0033 0.0000 'International Tables Vol C Tables 4.2.6.8 and 6.1.1.4'
H H 0.0000 0.0000 'International Tables Vol C Tables 4.2.6.8 and 6.1.1.4'
N N 0.0061 0.0000 'International Tables Vol C Tables 4.2.6.8 and 6.1.1.4'
O O 0.0106 0.0000 'International Tables Vol C Tables 4.2.6.8 and 6.1.1.4'

loop_
_geom_angle_atom_site_label_1
_geom_angle_atom_site_label_2
_geom_angle_atom_site_label_3
_geom_angle
_geom_angle_site_symmetry_1
_geom_angle_site_symmetry_3
_geom_angle_publ_flag
N1 C1 C2 126.6(5) . . ?
N1 C1 H1 116.7 . . ?
C2 C1 H1 116.7 . . ?
C3 C2 C1 116.0(5) . . ?
C3 C2 C13 123.6(5) . . ?
C1 C2 C13 120.4(5) . . ?
C2 C3 C4 121.2(5) . . ?
C2 C3 H3 119.4 . . ?
C4 C3 H3 119.4 . . ?
C3 C4 C12 117.8(5) . . ?
C3 C4 C5 122.6(5) . . ?
C12 C4 C5 119.5(5) . . ?
C6 C5 C4 121.0(5) . . ?
C6 C5 H5 119.5 . . ?
C4 C5 H5 119.5 . . ?
C5 C6 C7 121.1(5) . . ?
C5 C6 H6 119.5 . . ?
C7 C6 H6 119.5 . . ?
C8 C7 C11 117.7(5) . . ?
C8 C7 C6 122.1(5) . . ?
C11 C7 C6 120.2(5) . . ?
C9 C8 C7 121.3(5) . . ?
C9 C8 H8 119.3 . . ?
C7 C8 H8 119.3 . . ?
C8 C9 C10 115.3(5) . . ?
C8 C9 C20 122.8(5) . . ?
C10 C9 C20 121.8(5) . . ?
N2 C10 C9 127.3(5) . . ?
N2 C10 H10 116.4 . . ?
C9 C10 H10 116.4 . . ?
N2 C11 C7 122.6(5) . . ?
N2 C11 C12 119.1(5) . . ?
C7 C11 C12 118.2(5) . . ?
N1 C12 C4 122.2(5) . . ?
N1 C12 C11 117.9(5) . . ?
C4 C12 C11 119.8(5) . . ?
C18 C13 C14 118.3(5) . . ?
C18 C13 C2 120.7(5) . . ?
C14 C13 C2 120.9(6) . . ?
C13 C14 C15 121.2(6) . . ?
C13 C14 H14 119.4 . . ?
C15 C14 H14 119.4 . . ?
C16 C15 C14 119.4(6) . . ?
C16 C15 H15 120.3 . . ?
C14 C15 H15 120.3 . . ?
O1 C16 C17 125.9(6) . . ?
O1 C16 C15 113.9(5) . . ?
C17 C16 C15 120.2(5) . . ?
C16 C17 C18 119.2(6) . . ?
C16 C17 H17 120.4 . . ?
C18 C17 H17 120.4 . . ?
C13 C18 C17 121.7(5) . . ?
C13 C18 H18 119.2 . . ?
C17 C18 H18 119.2 . . ?
O1 C19 H19A 109.5 . . ?
O1 C19 H19B 109.5 . . ?
H19A C19 H19B 109.5 . . ?
O1 C19 H19C 109.5 . . ?
H19A C19 H19C 109.5 . . ?
H19B C19 H19C 109.5 . . ?
C25 C20 C21 117.6(5) . . ?
C25 C20 C9 120.4(5) . . ?
C21 C20 C9 121.9(5) . . ?
C22 C21 C20 120.9(6) . . ?
C22 C21 H21 119.5 . . ?
C20 C21 H21 119.5 . . ?
C23 C22 C21 121.1(6) . . ?
C23 C22 H22 119.5 . . ?
C21 C22 H22 119.5 . . ?
O2 C23 C22 116.2(5) . . ?
O2 C23 C24 125.1(6) . . ?
C22 C23 C24 118.6(5) . . ?
C23 C24 C25 120.2(5) . . ?
C23 C24 H24 119.9 . . ?
C25 C24 H24 119.9 . . ?
C20 C25 C24 121.4(5) . . ?
C20 C25 H25 119.3 . . ?
C24 C25 H25 119.3 . . ?
O2 C26 H26A 109.5 . . ?
O2 C26 H26B 109.5 . . ?
H26A C26 H26B 109.5 . . ?
O2 C26 H26C 109.5 . . ?
H26A C26 H26C 109.5 . . ?
H26B C26 H26C 109.5 . . ?
C1 N1 C12 116.2(5) . . ?
C10 N2 C11 115.9(5) . . ?
C16 O1 C19 115.5(5) . . ?
C23 O2 C26 116.0(5) . . ?

loop_
_geom_bond_atom_site_label_1
_geom_bond_atom_site_label_2
_geom_bond_distance
_geom_bond_site_symmetry_2
_geom_bond_publ_flag
C1 N1 1.313(7) . ?
C1 C2 1.401(7) . ?
C1 H1 0.9300 . ?
C2 C3 1.361(8) . ?
C2 C13 1.501(7) . ?
C3 C4 1.395(8) . ?
C3 H3 0.9300 . ?
C4 C12 1.405(7) . ?
C4 C5 1.428(7) . ?
C5 C6 1.351(8) . ?
C5 H5 0.9300 . ?
C6 C7 1.427(7) . ?
C6 H6 0.9300 . ?
C7 C8 1.399(7) . ?
C7 C11 1.406(7) . ?
C8 C9 1.360(7) . ?
C8 H8 0.9300 . ?
C9 C10 1.397(7) . ?
C9 C20 1.489(7) . ?
C10 N2 1.324(7) . ?
C10 H10 0.9300 . ?
C11 N2 1.351(7) . ?
C11 C12 1.458(7) . ?
C12 N1 1.368(6) . ?
C13 C18 1.376(8) . ?
C13 C14 1.380(8) . ?
C14 C15 1.398(9) . ?
C14 H14 0.9300 . ?
C15 C16 1.391(9) . ?
C15 H15 0.9300 . ?
C16 O1 1.373(6) . ?
C16 C17 1.374(8) . ?
C17 C18 1.402(7) . ?
C17 H17 0.9300 . ?
C18 H18 0.9300 . ?
C19 O1 1.449(9) . ?
C19 H19A 0.9600 . ?
C19 H19B 0.9600 . ?
C19 H19C 0.9600 . ?
C20 C25 1.383(8) . ?
C20 C21 1.393(8) . ?
C21 C22 1.382(8) . ?
C21 H21 0.9300 . ?
C22 C23 1.377(8) . ?
C22 H22 0.9300 . ?
C23 O2 1.372(7) . ?
C23 C24 1.385(8) . ?
C24 C25 1.391(7) . ?
C24 H24 0.9300 . ?
C25 H25 0.9300 . ?
C26 O2 1.431(7) . ?
C26 H26A 0.9600 . ?
C26 H26B 0.9600 . ?
C26 H26C 0.9600 . ?

loop_
_cod_related_entry_id
_cod_related_entry_database
_cod_related_entry_code
1 ChemSpider 21120995
